data_7159862
loop_
_publ_author_name
'Ram&#xed;rez-Lozano, Claudia M'
'Ochoa, Ma Eugenia'
'Labra-V&#xe1;zquez, Pablo'
'Jim&#xe9;nez-S&#xe1;nchez, Arturo'
'Farf&#xe1;n, Norberto'
'Santillan, Rosa'

_publ_section_title
;
 Exploring the self-assembly dynamics of novel steroid-coumarin
 conjugates: a comprehensive spectroscopic and solid-state investigation.
;
_journal_issue 16
_journal_name_full 'Organic &amp; biomolecular chemistry'
_journal_page_first 3314
_journal_page_last 3327
_journal_paper_doi 10.1039/d4ob00192c
_journal_volume 22
_journal_year 2024
_chemical_absolute_configuration rm
_chemical_formula_sum 'C38 H52 N2 O6'
_chemical_formula_weight 632.81
_space_group_crystal_system monoclinic
_space_group_IT_number 4
_space_group_name_Hall 'P 2yb'
_space_group_name_H-M_alt 'P 1 21 1'
_atom_sites_solution_hydrogens geom
_audit_creation_method SHELXL-2019/3
_audit_update_record
;
2024-01-11 deposited with the CCDC.	2024-03-26 downloaded from the CCDC.
;
_cell_angle_alpha 90
_cell_angle_beta 95.194(11)
_cell_angle_gamma 90
_cell_formula_units_Z 4
_cell_length_a 11.550(4)
_cell_length_b 19.972(10)
_cell_length_c 14.943(7)
_cell_measurement_reflns_used 9306
_cell_measurement_temperature 297(2)
_cell_measurement_theta_max 22.07
_cell_measurement_theta_min 2.46
_cell_volume 3433(3)
_computing_cell_refinement 'Bruker SAINT'
_computing_data_collection 'Bruker APEX2'
_computing_data_reduction 'Bruker SAINT'
_computing_molecular_graphics 'Bruker SHELXTL'
_computing_publication_material 'Bruker SHELXTL'
_computing_structure_refinement 'SHELXL-2019/2 (Sheldrick, 2019)'
_computing_structure_solution 'SHELXT 2014/5 (Sheldrick, 2014)'
_diffrn_ambient_temperature 297(2)
_diffrn_measured_fraction_theta_full 0.899
_diffrn_measured_fraction_theta_max 0.814
_diffrn_measurement_device_type 'Bruker APEX-II CCD'
_diffrn_measurement_method '\f and \w scans'
_diffrn_radiation_type MoK\a
_diffrn_radiation_wavelength 0.71073
_diffrn_reflns_av_R_equivalents 0.0590
_diffrn_reflns_av_unetI/netI 0.0378
_diffrn_reflns_Laue_measured_fraction_full 0.899
_diffrn_reflns_Laue_measured_fraction_max 0.814
_diffrn_reflns_limit_h_max 13
_diffrn_reflns_limit_h_min -13
_diffrn_reflns_limit_k_max 22
_diffrn_reflns_limit_k_min -25
_diffrn_reflns_limit_l_max 18
_diffrn_reflns_limit_l_min -18
_diffrn_reflns_number 85533
_diffrn_reflns_point_group_measured_fraction_full 0.761
_diffrn_reflns_point_group_measured_fraction_max 0.683
_diffrn_reflns_theta_full 25.242
_diffrn_reflns_theta_max 26.717
_diffrn_reflns_theta_min 2.043
_exptl_absorpt_coefficient_mu 0.082
_exptl_absorpt_correction_T_max 0.745
_exptl_absorpt_correction_T_min 0.693
_exptl_absorpt_correction_type multi-scan
_exptl_crystal_colour yellow
_exptl_crystal_density_diffrn 1.224
_exptl_crystal_description block
_exptl_crystal_F_000 1368
_exptl_crystal_size_max 0.450
_exptl_crystal_size_mid 0.400
_exptl_crystal_size_min 0.320
_refine_diff_density_max 0.227
_refine_diff_density_min -0.202
_refine_diff_density_rms 0.037
_refine_ls_abs_structure_details
;
 Refined as an inversion twin.
;
_refine_ls_abs_structure_Flack -0.3(13)
_refine_ls_extinction_method none
_refine_ls_goodness_of_fit_ref 1.034
_refine_ls_hydrogen_treatment constr
_refine_ls_matrix_type full
_refine_ls_number_parameters 840
_refine_ls_number_reflns 9953
_refine_ls_number_restraints 1
_refine_ls_restrained_S_all 1.034
_refine_ls_R_factor_all 0.0831
_refine_ls_R_factor_gt 0.0480
_refine_ls_shift/su_max 0.000
_refine_ls_shift/su_mean 0.000
_refine_ls_structure_factor_coef Fsqd
_refine_ls_weighting_details 'w=1/[\s^2^(Fo^2^)+(0.0744P)^2^+0.4846P] where P=(Fo^2^+2Fc^2^)/3'
_refine_ls_weighting_scheme calc
_refine_ls_wR_factor_gt 0.1140
_refine_ls_wR_factor_ref 0.1313
_reflns_Friedel_coverage 0.631
_reflns_Friedel_fraction_full 0.614
_reflns_Friedel_fraction_max 0.545
_reflns_number_gt 7260
_reflns_number_total 9953
_reflns_threshold_expression 'I > 2\s(I)'
_cod_data_source_file d4ob00192c2.cif
_cod_data_source_block shelx
_cod_depositor_comments 'Adding full bibliography for 7159862--7159865.cif.'
_cod_original_sg_symbol_H-M 'P 21'
_cod_database_code 7159862
_shelx_shelxl_version_number 2019/3
_shelx_space_group_comment
;
The symmetry employed for this shelxl refinement is uniquely defined
by the following loop, which should always be used as a source of
symmetry information in preference to the above space-group names.
They are only intended as comments.
;
_shelx_estimated_absorpt_t_min 0.964
_shelx_estimated_absorpt_t_max 0.974
_exptl_absorpt_special_details
;
SADABS-2016/2 - Bruker AXS area detector scaling and absorption correction
;

loop_
_space_group_symop_operation_xyz
'x, y, z'
'-x, y+1/2, -z'

loop_
_atom_site_label
_atom_site_type_symbol
_atom_site_fract_x
_atom_site_fract_y
_atom_site_fract_z
_atom_site_U_iso_or_equiv
_atom_site_adp_type
_atom_site_occupancy
_atom_site_site_symmetry_order
_atom_site_calc_flag
_atom_site_refinement_flags_posn
_atom_site_refinement_flags_adp
_atom_site_refinement_flags_occupancy
_atom_site_disorder_assembly
_atom_site_disorder_group
C1 C 0.3180(3) 0.6300(2) 0.5829(2) 0.0531(10) Uani 1 1 d . . . . .
H1A H 0.337467 0.661181 0.631663 0.064 Uiso 1 1 calc R U . . .
H1AB H 0.308513 0.586123 0.609158 0.064 Uiso 1 1 calc R U . . .
O22 O 0.4500(3) 0.51961(17) 0.2864(2) 0.0730(9) Uani 1 1 d . . . . .
C1A C 0.8983(4) 0.2990(3) -0.0781(3) 0.0714(13) Uani 1 1 d . . . . .
H1AA H 0.946651 0.325306 -0.034836 0.086 Uiso 1 1 calc R U . . .
H1AC H 0.927885 0.253468 -0.075572 0.086 Uiso 1 1 calc R U . . .
O22A O 0.6072(3) 0.4566(2) 0.0331(3) 0.0947(12) Uani 1 1 d . . . . .
C2 C 0.4190(3) 0.6271(2) 0.5240(3) 0.0613(11) Uani 1 1 d . . . . .
H2A H 0.438224 0.672239 0.506399 0.074 Uiso 1 1 calc R U . . .
H2AB H 0.486609 0.608572 0.558594 0.074 Uiso 1 1 calc R U . . .
O25 O 0.8526(3) 0.5952(2) 0.2418(2) 0.0930(12) Uani 1 1 d . . . . .
C2A C 0.7727(5) 0.2986(3) -0.0503(4) 0.0894(17) Uani 1 1 d . . . . .
H2AA H 0.725977 0.267427 -0.087984 0.107 Uiso 1 1 calc R U . . .
H2AC H 0.773066 0.283781 0.011500 0.107 Uiso 1 1 calc R U . . .
O25A O 0.1933(3) 0.3980(2) 0.0606(2) 0.0844(10) Uani 1 1 d . . . . .
C30 C 1.2314(4) 0.6030(3) 0.1137(3) 0.0704(12) Uani 1 1 d . . . . .
H29 H 1.239378 0.609090 0.175644 0.084 Uiso 1 1 calc R U . . .
C3 C 0.3915(3) 0.5852(2) 0.4406(2) 0.0513(9) Uani 1 1 d . . . . .
H3 H 0.387293 0.537943 0.457618 0.062 Uiso 1 1 calc R U . . .
O3 O 0.4947(2) 0.59587(16) 0.39152(18) 0.0641(8) Uani 1 1 d . . . . .
C3A C 0.7204(4) 0.3671(3) -0.0596(4) 0.0853(17) Uani 1 1 d . . . . .
H3A H 0.761251 0.396811 -0.015081 0.102 Uiso 1 1 calc R U . . .
O3A O 0.5980(3) 0.3623(2) -0.0411(3) 0.1191(17) Uani 1 1 d . . . . .
C38 C 1.5418(7) 0.6994(5) -0.0074(6) 0.156(4) Uani 1 1 d . . . . .
H38A H 1.618873 0.707919 0.019773 0.234 Uiso 1 1 calc R U . . .
H38B H 1.486054 0.712413 0.033207 0.234 Uiso 1 1 calc R U . . .
H38C H 1.528846 0.724633 -0.062056 0.234 Uiso 1 1 calc R U . . .
C37 C 1.5289(4) 0.6274(4) -0.0277(4) 0.0950(19) Uani 1 1 d . . . . .
H37A H 1.589401 0.613968 -0.064909 0.114 Uiso 1 1 calc R U . . .
H37B H 1.540191 0.602397 0.028136 0.114 Uiso 1 1 calc R U . . .
C4 C 0.2777(3) 0.6057(2) 0.3891(2) 0.0510(9) Uani 1 1 d . . . . .
H4A H 0.259965 0.575658 0.338677 0.061 Uiso 1 1 calc R U . . .
H4AB H 0.284337 0.650747 0.365791 0.061 Uiso 1 1 calc R U . . .
O2 O 0.8241(3) 0.54065(18) -0.07427(19) 0.0727(9) Uani 1 1 d . . . . .
C4A C 0.7274(4) 0.3966(3) -0.1524(4) 0.0911(17) Uani 1 1 d . . . . .
H4AA H 0.697373 0.441988 -0.153898 0.109 Uiso 1 1 calc R U . . .
H4AC H 0.680035 0.370317 -0.196342 0.109 Uiso 1 1 calc R U . . .
O2A O 0.2440(3) 0.43934(17) 0.3838(2) 0.0735(9) Uani 1 1 d . . . . .
C5 C 0.1803(3) 0.6030(2) 0.4521(2) 0.0441(8) Uani 1 1 d . . . . .
H5 H 0.182728 0.557729 0.477610 0.053 Uiso 1 1 calc R U . . .
O1 O 1.0134(2) 0.55902(16) -0.06769(16) 0.0629(7) Uani 1 1 d . . . . .
C5A C 0.8529(4) 0.3969(2) -0.1758(3) 0.0691(12) Uani 1 1 d . . . . .
H5A H 0.896294 0.423125 -0.128554 0.083 Uiso 1 1 calc R U . . .
O1A O 0.0547(2) 0.42554(14) 0.38418(17) 0.0552(7) Uani 1 1 d . . . . .
C6 C 0.0599(3) 0.6107(2) 0.4029(2) 0.0530(10) Uani 1 1 d . . . . .
H6A H 0.053127 0.654686 0.375447 0.064 Uiso 1 1 calc R U . . .
H6AB H 0.049592 0.577557 0.355336 0.064 Uiso 1 1 calc R U . . .
C6A C 0.8678(5) 0.4336(3) -0.2634(4) 0.0973(18) Uani 1 1 d . . . . .
H6AA H 0.826589 0.409477 -0.312803 0.117 Uiso 1 1 calc R U . . .
H6AC H 0.833495 0.477855 -0.260996 0.117 Uiso 1 1 calc R U . . .
C7 C -0.0349(3) 0.6020(2) 0.4662(2) 0.0528(9) Uani 1 1 d . . . . .
H7A H -0.033965 0.556209 0.487784 0.063 Uiso 1 1 calc R U . . .
H7AB H -0.109937 0.610060 0.433379 0.063 Uiso 1 1 calc R U . . .
C7A C 0.9939(5) 0.4405(3) -0.2809(4) 0.0927(17) Uani 1 1 d . . . . .
H7AA H 1.032964 0.469822 -0.236079 0.111 Uiso 1 1 calc R U . . .
H7AC H 0.998872 0.460771 -0.339416 0.111 Uiso 1 1 calc R U . . .
C8 C -0.0199(3) 0.64957(19) 0.5467(2) 0.0432(8) Uani 1 1 d . . . . .
H8 H -0.029583 0.695599 0.524511 0.052 Uiso 1 1 calc R U . . .
C8A C 1.0558(4) 0.3722(2) -0.2780(3) 0.0649(11) Uani 1 1 d . . . . .
H8A H 1.020820 0.344854 -0.327801 0.078 Uiso 1 1 calc R U . . .
C9 C 0.1033(3) 0.6427(2) 0.5957(2) 0.0435(8) Uani 1 1 d . . . . .
H9 H 0.109259 0.596645 0.618238 0.052 Uiso 1 1 calc R U . . .
C9A C 1.0389(3) 0.3359(2) -0.1894(3) 0.0557(10) Uani 1 1 d . . . . .
H9A H 1.072916 0.365168 -0.141391 0.067 Uiso 1 1 calc R U . . .
C10 C 0.2018(3) 0.65125(19) 0.5327(2) 0.0426(8) Uani 1 1 d . . . . .
C10A C 0.9095(3) 0.3272(2) -0.1724(3) 0.0574(10) Uani 1 1 d . . . . .
C19 C 0.2096(4) 0.7248(2) 0.5014(3) 0.0609(10) Uani 1 1 d . . . . .
H19A H 0.137255 0.737674 0.469306 0.091 Uiso 1 1 calc R U . . .
H19B H 0.271130 0.729110 0.462709 0.091 Uiso 1 1 calc R U . . .
H19C H 0.225213 0.753346 0.552812 0.091 Uiso 1 1 calc R U . . .
C18 C -0.1197(4) 0.7581(2) 0.6674(3) 0.0641(11) Uani 1 1 d . . . . .
H18A H -0.066220 0.770819 0.624824 0.096 Uiso 1 1 calc R U . . .
H18B H -0.108731 0.786553 0.719284 0.096 Uiso 1 1 calc R U . . .
H18C H -0.197893 0.762686 0.640394 0.096 Uiso 1 1 calc R U . . .
C17 C -0.1991(3) 0.6597(2) 0.7481(3) 0.0558(10) Uani 1 1 d . . . . .
H17 H -0.173316 0.618311 0.779028 0.067 Uiso 1 1 calc R U . . .
C16 C -0.2956(4) 0.6409(3) 0.6736(3) 0.0680(12) Uani 1 1 d . . . . .
H16A H -0.328644 0.597658 0.686169 0.082 Uiso 1 1 calc R U . . .
H16B H -0.357188 0.674104 0.670480 0.082 Uiso 1 1 calc R U . . .
C15 C -0.2388(3) 0.6386(2) 0.5845(3) 0.0606(11) Uani 1 1 d . . . . .
H15A H -0.262378 0.598886 0.550296 0.073 Uiso 1 1 calc R U . . .
H15B H -0.259022 0.677938 0.548264 0.073 Uiso 1 1 calc R U . . .
C14 C -0.1080(3) 0.6371(2) 0.6144(2) 0.0466(9) Uani 1 1 d . . . . .
H14 H -0.091551 0.592221 0.638718 0.056 Uiso 1 1 calc R U . . .
C13 C -0.0976(3) 0.6852(2) 0.6957(2) 0.0472(9) Uani 1 1 d . . . . .
C12 C 0.0238(3) 0.6768(3) 0.7433(3) 0.0637(12) Uani 1 1 d . . . . .
H12A H 0.031666 0.632034 0.768315 0.076 Uiso 1 1 calc R U . . .
H12B H 0.034469 0.708501 0.792592 0.076 Uiso 1 1 calc R U . . .
C11 C 0.1181(3) 0.6882(3) 0.6788(3) 0.0621(11) Uani 1 1 d . . . . .
H11A H 0.115656 0.734588 0.659412 0.074 Uiso 1 1 calc R U . . .
H11B H 0.193737 0.680089 0.710553 0.074 Uiso 1 1 calc R U . . .
C19A C 0.8485(4) 0.2793(3) -0.2427(3) 0.0763(14) Uani 1 1 d . . . . .
H19D H 0.864712 0.293020 -0.301802 0.114 Uiso 1 1 calc R U . . .
H19E H 0.766159 0.280366 -0.238236 0.114 Uiso 1 1 calc R U . . .
H19F H 0.876789 0.234533 -0.231608 0.114 Uiso 1 1 calc R U . . .
C18A C 1.2068(5) 0.2657(3) -0.3647(3) 0.0805(14) Uani 1 1 d . . . . .
H18D H 1.126383 0.255208 -0.360581 0.121 Uiso 1 1 calc R U . . .
H18E H 1.251721 0.225149 -0.360930 0.121 Uiso 1 1 calc R U . . .
H18F H 1.215531 0.287360 -0.421054 0.121 Uiso 1 1 calc R U . . .
C17A C 1.3747(4) 0.3391(3) -0.3024(4) 0.0878(17) Uani 1 1 d . . . . .
H17A H 1.404441 0.362071 -0.247096 0.105 Uiso 1 1 calc R U . . .
C16A C 1.3524(6) 0.3924(3) -0.3747(5) 0.126(3) Uani 1 1 d . . . . .
H16C H 1.362769 0.373888 -0.433464 0.151 Uiso 1 1 calc R U . . .
H16D H 1.405814 0.429571 -0.363500 0.151 Uiso 1 1 calc R U . . .
C15A C 1.2259(6) 0.4160(3) -0.3705(4) 0.109(2) Uani 1 1 d . . . . .
H15C H 1.178478 0.404108 -0.425061 0.131 Uiso 1 1 calc R U . . .
H15D H 1.222707 0.464181 -0.362400 0.131 Uiso 1 1 calc R U . . .
C14A C 1.1836(4) 0.3790(2) -0.2881(3) 0.0737(13) Uani 1 1 d . . . . .
H14A H 1.216317 0.403738 -0.235072 0.088 Uiso 1 1 calc R U . . .
C13A C 1.2499(4) 0.3125(2) -0.2873(3) 0.0648(12) Uani 1 1 d . . . . .
C12A C 1.2366(4) 0.2790(3) -0.1978(3) 0.0674(12) Uani 1 1 d . . . . .
H12C H 1.275516 0.305780 -0.149922 0.081 Uiso 1 1 calc R U . . .
H12D H 1.273656 0.235432 -0.196773 0.081 Uiso 1 1 calc R U . . .
C11A C 1.1085(4) 0.2706(2) -0.1811(3) 0.0663(12) Uani 1 1 d . . . . .
H11C H 1.072990 0.238428 -0.223747 0.080 Uiso 1 1 calc R U . . .
H11D H 1.104159 0.252457 -0.121256 0.080 Uiso 1 1 calc R U . . .
C20 C -0.2372(4) 0.7078(3) 0.8181(3) 0.0678(12) Uani 1 1 d . . . . .
O20 O -0.3300(3) 0.7353(2) 0.8094(2) 0.1088(15) Uani 1 1 d . . . . .
C20A C 1.4647(6) 0.2850(3) -0.3216(5) 0.103(2) Uani 1 1 d . . . . .
O20A O 1.4952(6) 0.2794(3) -0.3963(4) 0.169(3) Uani 1 1 d . . . . .
C21 C -0.1595(4) 0.7204(3) 0.9007(3) 0.0834(15) Uani 1 1 d . . . . .
H21A H -0.088947 0.740935 0.885033 0.125 Uiso 1 1 calc R U . . .
H21B H -0.141526 0.678684 0.930809 0.125 Uiso 1 1 calc R U . . .
H21C H -0.197526 0.749593 0.939776 0.125 Uiso 1 1 calc R U . . .
C21A C 1.5075(5) 0.2403(4) -0.2480(6) 0.118(2) Uani 1 1 d . . . . .
H21D H 1.536909 0.266481 -0.197045 0.177 Uiso 1 1 calc R U . . .
H21E H 1.568638 0.212632 -0.267144 0.177 Uiso 1 1 calc R U . . .
H21F H 1.445036 0.212455 -0.231596 0.177 Uiso 1 1 calc R U . . .
C22 C 0.5166(3) 0.5586(2) 0.3223(2) 0.0505(9) Uani 1 1 d . . . . .
C22A C 0.5525(4) 0.4095(3) 0.0055(3) 0.0730(13) Uani 1 1 d . . . . .
C23 C 0.6381(4) 0.5689(3) 0.2994(3) 0.0683(12) Uani 1 1 d . . . . .
H23A H 0.658898 0.615246 0.311430 0.082 Uiso 1 1 calc R U . . .
H23B H 0.688992 0.541448 0.339502 0.082 Uiso 1 1 calc R U . . .
C23A C 0.4279(4) 0.3976(3) 0.0203(4) 0.099(2) Uani 1 1 d . . . . .
H23C H 0.379513 0.415870 -0.030327 0.119 Uiso 1 1 calc R U . . .
H23D H 0.414299 0.349694 0.021414 0.119 Uiso 1 1 calc R U . . .
C24 C 0.6611(4) 0.5535(3) 0.2073(3) 0.0679(12) Uani 1 1 d . . . . .
H24A H 0.607712 0.578936 0.166586 0.081 Uiso 1 1 calc R U . . .
H24B H 0.645854 0.506372 0.196034 0.081 Uiso 1 1 calc R U . . .
C24A C 0.3924(4) 0.4259(3) 0.1005(3) 0.0917(18) Uani 1 1 d . . . . .
H24C H 0.408491 0.473572 0.099656 0.110 Uiso 1 1 calc R U . . .
H24D H 0.440540 0.406948 0.150784 0.110 Uiso 1 1 calc R U . . .
C25 C 0.7832(3) 0.5688(2) 0.1869(3) 0.0553(10) Uani 1 1 d . . . . .
C25A C 0.2678(4) 0.4168(2) 0.1181(3) 0.0664(12) Uani 1 1 d . . . . .
C27 C 0.9187(3) 0.5614(2) 0.0696(2) 0.0514(9) Uani 1 1 d . . . . .
C27A C 0.1394(3) 0.4245(2) 0.2421(3) 0.0532(10) Uani 1 1 d . . . . .
C28 C 1.0200(3) 0.5779(2) 0.1162(3) 0.0577(11) Uani 1 1 d . . . . .
H27 H 1.022981 0.583823 0.178136 0.069 Uiso 1 1 calc R U . . .
C28A C 0.0346(3) 0.4114(2) 0.1981(3) 0.0589(10) Uani 1 1 d . . . . .
H27A H 0.027022 0.407810 0.135827 0.071 Uiso 1 1 calc R U . . .
C29A C -0.0650(3) 0.4029(2) 0.2477(3) 0.0549(10) Uani 1 1 d . . . . .
C29 C 1.1218(3) 0.5860(2) 0.0715(2) 0.0538(10) Uani 1 1 d . . . . .
C30A C -0.1760(4) 0.3848(3) 0.2108(3) 0.0709(13) Uani 1 1 d . . . . .
H29A H -0.188293 0.377394 0.149191 0.085 Uiso 1 1 calc R U . . .
C31 C 1.3267(4) 0.6110(3) 0.0670(3) 0.0778(14) Uani 1 1 d . . . . .
H30 H 1.397206 0.623085 0.097772 0.093 Uiso 1 1 calc R U . . .
C31A C -0.2669(4) 0.3775(3) 0.2620(3) 0.0718(13) Uani 1 1 d . . . . .
H30A H -0.339248 0.365423 0.234333 0.086 Uiso 1 1 calc R U . . .
C32 C 1.3211(4) 0.6012(3) -0.0274(3) 0.0657(12) Uani 1 1 d . . . . .
C32A C -0.2546(3) 0.3877(2) 0.3559(3) 0.0559(10) Uani 1 1 d . . . . .
C33 C 1.2123(4) 0.5825(2) -0.0698(3) 0.0625(11) Uani 1 1 d . . . . .
H32 H 1.204165 0.574270 -0.131302 0.075 Uiso 1 1 calc R U . . .
C33A C -0.1436(3) 0.4043(2) 0.3942(3) 0.0551(10) Uani 1 1 d . . . . .
H32A H -0.130610 0.411219 0.455813 0.066 Uiso 1 1 calc R U . . .
C34 C 1.1183(3) 0.5762(2) -0.0208(2) 0.0534(10) Uani 1 1 d . . . . .
C34A C -0.0529(3) 0.41048(19) 0.3402(2) 0.0490(9) Uani 1 1 d . . . . .
C26 C 0.9129(4) 0.5529(2) -0.0267(3) 0.0549(10) Uani 1 1 d . . . . .
C26A C 0.1526(3) 0.4306(2) 0.3387(3) 0.0538(10) Uani 1 1 d . . . . .
C35 C 1.4133(4) 0.6025(3) -0.1709(3) 0.0876(17) Uani 1 1 d . . . . .
H35A H 1.467843 0.633906 -0.193304 0.105 Uiso 1 1 calc R U . . .
H35B H 1.336143 0.614156 -0.197437 0.105 Uiso 1 1 calc R U . . .
C35A C -0.3348(4) 0.3899(2) 0.5029(3) 0.0662(12) Uani 1 1 d . . . . .
H35C H -0.258838 0.373418 0.526006 0.079 Uiso 1 1 calc R U . . .
H35D H -0.392850 0.362550 0.528607 0.079 Uiso 1 1 calc R U . . .
C36 C 1.4422(7) 0.5342(4) -0.1996(5) 0.127(2) Uani 1 1 d . . . . .
H36A H 1.443705 0.533215 -0.263678 0.190 Uiso 1 1 calc R U . . .
H36B H 1.384489 0.503355 -0.182172 0.190 Uiso 1 1 calc R U . . .
H36C H 1.517033 0.521590 -0.171490 0.190 Uiso 1 1 calc R U . . .
C36A C -0.3476(6) 0.4613(3) 0.5330(4) 0.1008(18) Uani 1 1 d . . . . .
H36D H -0.347709 0.462690 0.597212 0.151 Uiso 1 1 calc R U . . .
H36E H -0.419368 0.479373 0.505789 0.151 Uiso 1 1 calc R U . . .
H36F H -0.283808 0.487463 0.515136 0.151 Uiso 1 1 calc R U . . .
C37A C -0.4669(4) 0.3717(3) 0.3674(4) 0.0825(15) Uani 1 1 d . . . . .
H37C H -0.520229 0.393077 0.405027 0.099 Uiso 1 1 calc R U . . .
H37D H -0.476329 0.392904 0.308756 0.099 Uiso 1 1 calc R U . . .
C38A C -0.4965(6) 0.3010(4) 0.3578(5) 0.125(3) Uani 1 1 d . . . . .
H38D H -0.572677 0.296535 0.326973 0.187 Uiso 1 1 calc R U . . .
H38E H -0.495349 0.280817 0.416180 0.187 Uiso 1 1 calc R U . . .
H38F H -0.440813 0.278976 0.323882 0.187 Uiso 1 1 calc R U . . .
N1 N 0.8099(3) 0.55204(19) 0.1042(2) 0.0610(9) Uani 1 1 d . . . . .
H1B H 0.755735 0.533882 0.069003 0.073 Uiso 1 1 calc R U . . .
N1A N 0.2450(3) 0.43201(18) 0.2035(2) 0.0602(9) Uani 1 1 d . . . . .
H1A1 H 0.301917 0.448120 0.237947 0.072 Uiso 1 1 calc R U . . .
N2 N 1.4165(3) 0.6094(3) -0.0733(2) 0.0791(12) Uani 1 1 d . . . . .
N2A N -0.3472(3) 0.3822(2) 0.4070(2) 0.0666(10) Uani 1 1 d . . . . .

loop_
_atom_site_aniso_label
_atom_site_aniso_U_11
_atom_site_aniso_U_22
_atom_site_aniso_U_33
_atom_site_aniso_U_23
_atom_site_aniso_U_13
_atom_site_aniso_U_12
C1 0.040(2) 0.073(3) 0.047(2) -0.0124(18) 0.0058(16) -0.0017(18)
O22 0.0610(19) 0.085(2) 0.077(2) -0.0284(17) 0.0275(14) -0.0221(17)
C1A 0.056(3) 0.091(4) 0.071(3) -0.005(2) 0.025(2) -0.002(2)
O22A 0.064(2) 0.112(3) 0.112(3) -0.056(2) 0.0329(19) -0.019(2)
C2 0.041(2) 0.086(3) 0.058(2) -0.016(2) 0.0053(17) -0.002(2)
O25 0.0574(19) 0.160(4) 0.0639(18) -0.031(2) 0.0191(15) -0.030(2)
C2A 0.070(3) 0.106(5) 0.098(4) -0.024(3) 0.039(3) -0.014(3)
O25A 0.0611(19) 0.120(3) 0.074(2) -0.021(2) 0.0162(16) -0.0130(19)
C30 0.057(3) 0.112(4) 0.044(2) 0.002(2) 0.0105(19) -0.005(3)
C3 0.040(2) 0.061(3) 0.055(2) -0.0068(18) 0.0141(16) -0.0033(17)
O3 0.0480(16) 0.075(2) 0.0730(17) -0.0259(16) 0.0249(13) -0.0092(14)
C3A 0.051(3) 0.108(5) 0.101(4) -0.048(3) 0.025(2) -0.011(3)
O3A 0.058(2) 0.135(4) 0.172(4) -0.098(3) 0.050(2) -0.028(2)
C38 0.143(7) 0.174(9) 0.164(7) -0.063(6) 0.087(5) -0.064(6)
C37 0.059(3) 0.149(6) 0.080(3) 0.001(3) 0.022(2) 0.001(3)
C4 0.053(2) 0.057(2) 0.0438(19) -0.0063(17) 0.0069(16) -0.0006(19)
O2 0.0633(19) 0.101(3) 0.0538(16) -0.0067(15) 0.0076(14) -0.0108(17)
C4A 0.056(3) 0.096(4) 0.121(4) -0.044(3) 0.002(3) 0.017(3)
O2A 0.0524(19) 0.096(3) 0.0734(19) -0.0145(17) 0.0123(15) -0.0199(16)
C5 0.0403(19) 0.050(2) 0.0426(18) -0.0008(16) 0.0055(15) 0.0023(17)
O1 0.0562(17) 0.088(2) 0.0468(14) -0.0002(14) 0.0145(12) -0.0048(15)
C5A 0.056(3) 0.073(3) 0.078(3) -0.023(2) 0.007(2) 0.010(2)
O1A 0.0436(15) 0.0636(18) 0.0598(15) -0.0067(13) 0.0119(12) -0.0101(13)
C6 0.048(2) 0.064(3) 0.046(2) -0.0072(18) 0.0019(16) 0.0003(19)
C6A 0.107(5) 0.089(4) 0.095(4) 0.004(3) 0.007(3) 0.044(3)
C7 0.045(2) 0.061(3) 0.052(2) -0.0087(19) 0.0016(16) -0.0015(19)
C7A 0.115(5) 0.075(4) 0.092(4) 0.018(3) 0.034(3) 0.024(3)
C8 0.0413(19) 0.044(2) 0.0443(19) 0.0001(15) 0.0024(15) -0.0018(16)
C8A 0.078(3) 0.058(3) 0.060(2) 0.001(2) 0.017(2) 0.006(2)
C9 0.0391(19) 0.050(2) 0.0414(18) 0.0004(16) 0.0034(15) 0.0019(16)
C9A 0.052(2) 0.066(3) 0.050(2) -0.0087(19) 0.0090(17) -0.001(2)
C10 0.0393(19) 0.046(2) 0.0432(19) -0.0019(15) 0.0071(15) -0.0033(16)
C10A 0.049(2) 0.062(3) 0.062(2) -0.013(2) 0.0106(18) 0.006(2)
C19 0.068(3) 0.051(3) 0.067(3) -0.0023(19) 0.020(2) -0.002(2)
C18 0.071(3) 0.050(3) 0.074(3) -0.005(2) 0.022(2) -0.002(2)
C17 0.051(2) 0.060(3) 0.057(2) 0.0044(19) 0.0145(18) 0.0025(19)
C16 0.047(2) 0.078(3) 0.081(3) -0.003(2) 0.018(2) -0.007(2)
C15 0.043(2) 0.070(3) 0.069(3) -0.012(2) 0.0064(19) -0.008(2)
C14 0.043(2) 0.045(2) 0.053(2) 0.0007(16) 0.0092(16) -0.0040(17)
C13 0.040(2) 0.052(2) 0.050(2) -0.0020(17) 0.0092(15) -0.0011(17)
C12 0.049(2) 0.098(4) 0.044(2) -0.013(2) 0.0079(17) 0.004(2)
C11 0.042(2) 0.090(3) 0.055(2) -0.020(2) 0.0052(17) -0.002(2)
C19A 0.057(3) 0.081(3) 0.092(3) -0.034(3) 0.011(2) -0.006(2)
C18A 0.093(4) 0.074(3) 0.078(3) -0.019(3) 0.027(3) -0.007(3)
C17A 0.076(3) 0.080(4) 0.116(4) -0.028(3) 0.053(3) -0.023(3)
C16A 0.149(6) 0.087(5) 0.158(6) 0.004(4) 0.101(5) -0.010(4)
C15A 0.146(6) 0.073(4) 0.118(4) 0.019(3) 0.070(4) 0.000(4)
C14A 0.091(4) 0.062(3) 0.074(3) -0.005(2) 0.039(2) -0.009(2)
C13A 0.068(3) 0.061(3) 0.071(3) -0.012(2) 0.033(2) -0.012(2)
C12A 0.051(3) 0.077(3) 0.076(3) -0.005(2) 0.013(2) 0.002(2)
C11A 0.057(3) 0.080(3) 0.066(3) 0.015(2) 0.0233(19) 0.010(2)
C20 0.059(3) 0.090(3) 0.058(3) 0.009(2) 0.024(2) 0.014(3)
O20 0.085(3) 0.165(4) 0.079(2) -0.015(2) 0.0230(18) 0.052(3)
C20A 0.097(4) 0.077(4) 0.147(6) -0.023(4) 0.076(4) -0.025(3)
O20A 0.216(6) 0.115(4) 0.203(5) 0.001(4) 0.164(5) 0.014(4)
C21 0.076(3) 0.100(4) 0.075(3) -0.017(3) 0.015(2) 0.009(3)
C21A 0.062(4) 0.126(6) 0.169(6) -0.033(5) 0.023(4) -0.002(4)
C22 0.047(2) 0.055(2) 0.051(2) -0.0041(19) 0.0112(17) -0.004(2)
C22A 0.052(3) 0.095(4) 0.074(3) -0.037(3) 0.017(2) -0.007(3)
C23 0.054(3) 0.082(3) 0.071(3) -0.020(2) 0.024(2) -0.009(2)
C23A 0.056(3) 0.124(5) 0.124(4) -0.066(4) 0.035(3) -0.017(3)
C24 0.053(2) 0.094(4) 0.059(3) -0.010(2) 0.0179(19) -0.012(2)
C24A 0.062(3) 0.138(5) 0.079(3) -0.040(3) 0.030(2) -0.025(3)
C25 0.047(2) 0.070(3) 0.050(2) -0.0035(19) 0.0099(18) -0.002(2)
C25A 0.061(3) 0.071(3) 0.070(3) -0.010(2) 0.021(2) -0.008(2)
C27 0.051(2) 0.058(3) 0.047(2) 0.0029(18) 0.0138(17) 0.002(2)
C27A 0.051(2) 0.048(2) 0.062(2) -0.0002(18) 0.0167(19) 0.0000(18)
C28 0.056(2) 0.072(3) 0.045(2) 0.0030(18) 0.0093(18) 0.002(2)
C28A 0.057(3) 0.066(3) 0.055(2) 0.0099(19) 0.0124(19) 0.006(2)
C29A 0.044(2) 0.063(3) 0.058(2) 0.0090(19) 0.0074(17) 0.0046(19)
C29 0.048(2) 0.069(3) 0.045(2) 0.0063(18) 0.0073(17) 0.0036(19)
C30A 0.053(3) 0.104(4) 0.055(2) 0.005(2) 0.000(2) 0.004(2)
C31 0.052(3) 0.121(5) 0.061(3) 0.008(3) 0.005(2) -0.005(3)
C31A 0.044(2) 0.103(4) 0.068(3) 0.008(3) -0.003(2) -0.001(2)
C32 0.052(2) 0.094(3) 0.052(2) 0.012(2) 0.0131(19) 0.012(2)
C32A 0.042(2) 0.062(3) 0.065(2) 0.0130(19) 0.0059(17) -0.0001(18)
C33 0.056(3) 0.085(3) 0.048(2) 0.006(2) 0.0113(19) 0.008(2)
C33A 0.052(2) 0.060(3) 0.054(2) 0.0046(19) 0.0094(18) 0.000(2)
C34 0.045(2) 0.067(3) 0.048(2) 0.0061(18) 0.0037(17) 0.0064(19)
C34A 0.044(2) 0.043(2) 0.060(2) 0.0033(17) 0.0069(17) -0.0004(17)
C26 0.055(2) 0.060(3) 0.051(2) 0.0001(19) 0.0118(19) -0.001(2)
C26A 0.051(3) 0.049(2) 0.064(3) -0.0053(19) 0.016(2) -0.0084(19)
C35 0.061(3) 0.139(5) 0.065(3) 0.024(3) 0.021(2) 0.019(3)
C35A 0.054(3) 0.075(3) 0.072(3) 0.008(2) 0.017(2) 0.002(2)
C36 0.137(6) 0.138(7) 0.106(5) -0.008(4) 0.015(4) 0.028(5)
C36A 0.114(5) 0.081(4) 0.107(4) -0.006(3) 0.010(3) 0.026(3)
C37A 0.055(3) 0.099(4) 0.095(4) 0.019(3) 0.007(2) 0.000(3)
C38A 0.112(5) 0.107(5) 0.147(6) 0.017(4) -0.030(4) -0.029(4)
N1 0.054(2) 0.083(3) 0.0484(18) -0.0098(17) 0.0122(14) -0.0119(18)
N1A 0.050(2) 0.070(2) 0.063(2) -0.0092(17) 0.0204(15) -0.0115(17)
N2 0.051(2) 0.132(4) 0.057(2) 0.008(2) 0.0169(16) 0.004(2)
N2A 0.0423(19) 0.089(3) 0.069(2) 0.0037(19) 0.0072(15) -0.0067(18)

loop_
_atom_type_symbol
_atom_type_description
_atom_type_scat_dispersion_real
_atom_type_scat_dispersion_imag
_atom_type_scat_source
C C 0.0033 0.0016 'International Tables Vol C Tables 4.2.6.8 and 6.1.1.4'
H H 0.0000 0.0000 'International Tables Vol C Tables 4.2.6.8 and 6.1.1.4'
O O 0.0106 0.0060 'International Tables Vol C Tables 4.2.6.8 and 6.1.1.4'
N N 0.0061 0.0033 'International Tables Vol C Tables 4.2.6.8 and 6.1.1.4'

loop_
_geom_angle_atom_site_label_1
_geom_angle_atom_site_label_2
_geom_angle_atom_site_label_3
_geom_angle
_geom_angle_site_symmetry_1
_geom_angle_site_symmetry_3
_geom_angle_publ_flag
C2 C1 C10 114.2(3) . . ?
C2 C1 H1A 108.7 . . ?
C10 C1 H1A 108.7 . . ?
C2 C1 H1AB 108.7 . . ?
C10 C1 H1AB 108.7 . . ?
H1A C1 H1AB 107.6 . . ?
C10A C1A C2A 114.1(4) . . ?
C10A C1A H1AA 108.7 . . ?
C2A C1A H1AA 108.7 . . ?
C10A C1A H1AC 108.7 . . ?
C2A C1A H1AC 108.7 . . ?
H1AA C1A H1AC 107.6 . . ?
C3 C2 C1 112.5(3) . . ?
C3 C2 H2A 109.1 . . ?
C1 C2 H2A 109.1 . . ?
C3 C2 H2AB 109.1 . . ?
C1 C2 H2AB 109.1 . . ?
H2A C2 H2AB 107.8 . . ?
C3A C2A C1A 110.6(4) . . ?
C3A C2A H2AA 109.5 . . ?
C1A C2A H2AA 109.5 . . ?
C3A C2A H2AC 109.5 . . ?
C1A C2A H2AC 109.5 . . ?
H2AA C2A H2AC 108.1 . . ?
C31 C30 C29 122.3(4) . . ?
C31 C30 H29 118.8 . . ?
C29 C30 H29 118.8 . . ?
O3 C3 C2 102.2(3) . . ?
O3 C3 C4 114.3(3) . . ?
C2 C3 C4 112.1(3) . . ?
O3 C3 H3 109.3 . . ?
C2 C3 H3 109.3 . . ?
C4 C3 H3 109.3 . . ?
C22 O3 C3 122.1(3) . . ?
O3A C3A C2A 108.1(5) . . ?
O3A C3A C4A 109.3(5) . . ?
C2A C3A C4A 112.7(4) . . ?
O3A C3A H3A 108.9 . . ?
C2A C3A H3A 108.9 . . ?
C4A C3A H3A 108.9 . . ?
C22A O3A C3A 119.6(4) . . ?
C37 C38 H38A 109.5 . . ?
C37 C38 H38B 109.5 . . ?
H38A C38 H38B 109.5 . . ?
C37 C38 H38C 109.5 . . ?
H38A C38 H38C 109.5 . . ?
H38B C38 H38C 109.5 . . ?
N2 C37 C38 113.9(6) . . ?
N2 C37 H37A 108.8 . . ?
C38 C37 H37A 108.8 . . ?
N2 C37 H37B 108.8 . . ?
C38 C37 H37B 108.8 . . ?
H37A C37 H37B 107.7 . . ?
C3 C4 C5 109.2(3) . . ?
C3 C4 H4A 109.8 . . ?
C5 C4 H4A 109.8 . . ?
C3 C4 H4AB 109.8 . . ?
C5 C4 H4AB 109.8 . . ?
H4A C4 H4AB 108.3 . . ?
C3A C4A C5A 110.1(4) . . ?
C3A C4A H4AA 109.6 . . ?
C5A C4A H4AA 109.6 . . ?
C3A C4A H4AC 109.6 . . ?
C5A C4A H4AC 109.6 . . ?
H4AA C4A H4AC 108.2 . . ?
C6 C5 C4 112.9(3) . . ?
C6 C5 C10 112.9(3) . . ?
C4 C5 C10 112.4(3) . . ?
C6 C5 H5 105.9 . . ?
C4 C5 H5 105.9 . . ?
C10 C5 H5 105.9 . . ?
C26 O1 C34 122.3(3) . . ?
C4A C5A C6A 112.6(4) . . ?
C4A C5A C10A 113.6(4) . . ?
C6A C5A C10A 112.6(4) . . ?
C4A C5A H5A 105.8 . . ?
C6A C5A H5A 105.8 . . ?
C10A C5A H5A 105.8 . . ?
C26A O1A C34A 121.6(3) . . ?
C7 C6 C5 111.5(3) . . ?
C7 C6 H6A 109.3 . . ?
C5 C6 H6A 109.3 . . ?
C7 C6 H6AB 109.3 . . ?
C5 C6 H6AB 109.3 . . ?
H6A C6 H6AB 108.0 . . ?
C7A C6A C5A 112.2(4) . . ?
C7A C6A H6AA 109.2 . . ?
C5A C6A H6AA 109.2 . . ?
C7A C6A H6AC 109.2 . . ?
C5A C6A H6AC 109.2 . . ?
H6AA C6A H6AC 107.9 . . ?
C6 C7 C8 112.5(3) . . ?
C6 C7 H7A 109.1 . . ?
C8 C7 H7A 109.1 . . ?
C6 C7 H7AB 109.1 . . ?
C8 C7 H7AB 109.1 . . ?
H7A C7 H7AB 107.8 . . ?
C6A C7A C8A 111.6(5) . . ?
C6A C7A H7AA 109.3 . . ?
C8A C7A H7AA 109.3 . . ?
C6A C7A H7AC 109.3 . . ?
C8A C7A H7AC 109.3 . . ?
H7AA C7A H7AC 108.0 . . ?
C14 C8 C7 112.8(3) . . ?
C14 C8 C9 108.2(3) . . ?
C7 C8 C9 110.6(3) . . ?
C14 C8 H8 108.4 . . ?
C7 C8 H8 108.4 . . ?
C9 C8 H8 108.4 . . ?
C14A C8A C9A 109.3(4) . . ?
C14A C8A C7A 112.0(4) . . ?
C9A C8A C7A 110.4(4) . . ?
C14A C8A H8A 108.4 . . ?
C9A C8A H8A 108.4 . . ?
C7A C8A H8A 108.4 . . ?
C11 C9 C8 111.2(3) . . ?
C11 C9 C10 113.1(3) . . ?
C8 C9 C10 113.4(3) . . ?
C11 C9 H9 106.2 . . ?
C8 C9 H9 106.2 . . ?
C10 C9 H9 106.2 . . ?
C11A C9A C8A 111.5(3) . . ?
C11A C9A C10A 113.5(3) . . ?
C8A C9A C10A 113.2(3) . . ?
C11A C9A H9A 106.0 . . ?
C8A C9A H9A 106.0 . . ?
C10A C9A H9A 106.0 . . ?
C1 C10 C5 106.2(3) . . ?
C1 C10 C19 109.8(3) . . ?
C5 C10 C19 111.5(3) . . ?
C1 C10 C9 109.3(3) . . ?
C5 C10 C9 109.2(3) . . ?
C19 C10 C9 110.7(3) . . ?
C1A C10A C5A 107.0(3) . . ?
C1A C10A C19A 109.0(4) . . ?
C5A C10A C19A 111.9(3) . . ?
C1A C10A C9A 110.8(3) . . ?
C5A C10A C9A 107.9(3) . . ?
C19A C10A C9A 110.3(3) . . ?
C10 C19 H19A 109.5 . . ?
C10 C19 H19B 109.5 . . ?
H19A C19 H19B 109.5 . . ?
C10 C19 H19C 109.5 . . ?
H19A C19 H19C 109.5 . . ?
H19B C19 H19C 109.5 . . ?
C13 C18 H18A 109.5 . . ?
C13 C18 H18B 109.5 . . ?
H18A C18 H18B 109.5 . . ?
C13 C18 H18C 109.5 . . ?
H18A C18 H18C 109.5 . . ?
H18B C18 H18C 109.5 . . ?
C20 C17 C16 114.5(4) . . ?
C20 C17 C13 114.8(4) . . ?
C16 C17 C13 104.2(3) . . ?
C20 C17 H17 107.7 . . ?
C16 C17 H17 107.7 . . ?
C13 C17 H17 107.7 . . ?
C15 C16 C17 107.1(3) . . ?
C15 C16 H16A 110.3 . . ?
C17 C16 H16A 110.3 . . ?
C15 C16 H16B 110.3 . . ?
C17 C16 H16B 110.3 . . ?
H16A C16 H16B 108.6 . . ?
C14 C15 C16 103.6(3) . . ?
C14 C15 H15A 111.0 . . ?
C16 C15 H15A 111.0 . . ?
C14 C15 H15B 111.0 . . ?
C16 C15 H15B 111.0 . . ?
H15A C15 H15B 109.0 . . ?
C8 C14 C15 120.2(3) . . ?
C8 C14 C13 114.4(3) . . ?
C15 C14 C13 102.7(3) . . ?
C8 C14 H14 106.1 . . ?
C15 C14 H14 106.1 . . ?
C13 C14 H14 106.1 . . ?
C12 C13 C18 110.9(4) . . ?
C12 C13 C14 107.6(3) . . ?
C18 C13 C14 112.0(3) . . ?
C12 C13 C17 115.7(3) . . ?
C18 C13 C17 109.7(3) . . ?
C14 C13 C17 100.6(3) . . ?
C13 C12 C11 111.4(3) . . ?
C13 C12 H12A 109.3 . . ?
C11 C12 H12A 109.3 . . ?
C13 C12 H12B 109.3 . . ?
C11 C12 H12B 109.3 . . ?
H12A C12 H12B 108.0 . . ?
C9 C11 C12 112.8(3) . . ?
C9 C11 H11A 109.0 . . ?
C12 C11 H11A 109.0 . . ?
C9 C11 H11B 109.0 . . ?
C12 C11 H11B 109.0 . . ?
H11A C11 H11B 107.8 . . ?
C10A C19A H19D 109.5 . . ?
C10A C19A H19E 109.5 . . ?
H19D C19A H19E 109.5 . . ?
C10A C19A H19F 109.5 . . ?
H19D C19A H19F 109.5 . . ?
H19E C19A H19F 109.5 . . ?
C13A C18A H18D 109.5 . . ?
C13A C18A H18E 109.5 . . ?
H18D C18A H18E 109.5 . . ?
C13A C18A H18F 109.5 . . ?
H18D C18A H18F 109.5 . . ?
H18E C18A H18F 109.5 . . ?
C16A C17A C20A 115.5(5) . . ?
C16A C17A C13A 103.9(5) . . ?
C20A C17A C13A 115.7(4) . . ?
C16A C17A H17A 107.1 . . ?
C20A C17A H17A 107.1 . . ?
C13A C17A H17A 107.1 . . ?
C17A C16A C15A 106.5(4) . . ?
C17A C16A H16C 110.4 . . ?
C15A C16A H16C 110.4 . . ?
C17A C16A H16D 110.4 . . ?
C15A C16A H16D 110.4 . . ?
H16C C16A H16D 108.6 . . ?
C16A C15A C14A 104.7(5) . . ?
C16A C15A H15C 110.8 . . ?
C14A C15A H15C 110.8 . . ?
C16A C15A H15D 110.8 . . ?
C14A C15A H15D 110.8 . . ?
H15C C15A H15D 108.9 . . ?
C8A C14A C13A 114.6(4) . . ?
C8A C14A C15A 120.3(5) . . ?
C13A C14A C15A 103.1(4) . . ?
C8A C14A H14A 105.9 . . ?
C13A C14A H14A 105.9 . . ?
C15A C14A H14A 105.9 . . ?
C12A C13A C14A 107.4(3) . . ?
C12A C13A C18A 110.1(4) . . ?
C14A C13A C18A 113.3(4) . . ?
C12A C13A C17A 116.3(4) . . ?
C14A C13A C17A 99.9(4) . . ?
C18A C13A C17A 109.6(4) . . ?
C13A C12A C11A 111.7(4) . . ?
C13A C12A H12C 109.3 . . ?
C11A C12A H12C 109.3 . . ?
C13A C12A H12D 109.3 . . ?
C11A C12A H12D 109.3 . . ?
H12C C12A H12D 108.0 . . ?
C9A C11A C12A 113.6(4) . . ?
C9A C11A H11C 108.8 . . ?
C12A C11A H11C 108.8 . . ?
C9A C11A H11D 108.8 . . ?
C12A C11A H11D 108.8 . . ?
H11C C11A H11D 107.7 . . ?
O20 C20 C21 118.8(4) . . ?
O20 C20 C17 121.8(4) . . ?
C21 C20 C17 119.4(4) . . ?
O20A C20A C21A 122.1(7) . . ?
O20A C20A C17A 119.7(7) . . ?
C21A C20A C17A 118.2(5) . . ?
C20 C21 H21A 109.5 . . ?
C20 C21 H21B 109.5 . . ?
H21A C21 H21B 109.5 . . ?
C20 C21 H21C 109.5 . . ?
H21A C21 H21C 109.5 . . ?
H21B C21 H21C 109.5 . . ?
C20A C21A H21D 109.5 . . ?
C20A C21A H21E 109.5 . . ?
H21D C21A H21E 109.5 . . ?
C20A C21A H21F 109.5 . . ?
H21D C21A H21F 109.5 . . ?
H21E C21A H21F 109.5 . . ?
O22 C22 O3 124.2(4) . . ?
O22 C22 C23 124.9(4) . . ?
O3 C22 C23 110.8(4) . . ?
O22A C22A O3A 121.9(4) . . ?
O22A C22A C23A 124.4(4) . . ?
O3A C22A C23A 113.8(4) . . ?
C24 C23 C22 116.4(4) . . ?
C24 C23 H23A 108.2 . . ?
C22 C23 H23A 108.2 . . ?
C24 C23 H23B 108.2 . . ?
C22 C23 H23B 108.2 . . ?
H23A C23 H23B 107.3 . . ?
C24A C23A C22A 114.7(4) . . ?
C24A C23A H23C 108.6 . . ?
C22A C23A H23C 108.6 . . ?
C24A C23A H23D 108.6 . . ?
C22A C23A H23D 108.6 . . ?
H23C C23A H23D 107.6 . . ?
C23 C24 C25 113.8(4) . . ?
C23 C24 H24A 108.8 . . ?
C25 C24 H24A 108.8 . . ?
C23 C24 H24B 108.8 . . ?
C25 C24 H24B 108.8 . . ?
H24A C24 H24B 107.7 . . ?
C23A C24A C25A 117.1(4) . . ?
C23A C24A H24C 108.0 . . ?
C25A C24A H24C 108.0 . . ?
C23A C24A H24D 108.0 . . ?
C25A C24A H24D 108.0 . . ?
H24C C24A H24D 107.3 . . ?
O25 C25 N1 122.5(4) . . ?
O25 C25 C24 121.8(4) . . ?
N1 C25 C24 115.7(4) . . ?
O25A C25A N1A 123.0(4) . . ?
O25A C25A C24A 122.8(4) . . ?
N1A C25A C24A 114.2(4) . . ?
C28 C27 N1 127.0(3) . . ?
C28 C27 C26 120.3(3) . . ?
N1 C27 C26 112.7(3) . . ?
C28A C27A N1A 126.6(4) . . ?
C28A C27A C26A 120.8(3) . . ?
N1A C27A C26A 112.6(3) . . ?
C27 C28 C29 120.3(3) . . ?
C27 C28 H27 119.9 . . ?
C29 C28 H27 119.9 . . ?
C27A C28A C29A 119.9(4) . . ?
C27A C28A H27A 120.1 . . ?
C29A C28A H27A 120.1 . . ?
C34A C29A C30A 115.4(3) . . ?
C34A C29A C28A 119.3(3) . . ?
C30A C29A C28A 125.3(4) . . ?
C34 C29 C30 115.0(3) . . ?
C34 C29 C28 120.2(3) . . ?
C30 C29 C28 124.8(3) . . ?
C31A C30A C29A 122.2(4) . . ?
C31A C30A H29A 118.9 . . ?
C29A C30A H29A 118.9 . . ?
C30 C31 C32 121.7(4) . . ?
C30 C31 H30 119.2 . . ?
C32 C31 H30 119.2 . . ?
C30A C31A C32A 122.0(4) . . ?
C30A C31A H30A 119.0 . . ?
C32A C31A H30A 119.0 . . ?
N2 C32 C33 122.4(4) . . ?
N2 C32 C31 121.2(4) . . ?
C33 C32 C31 116.3(4) . . ?
N2A C32A C33A 121.6(4) . . ?
N2A C32A C31A 121.9(3) . . ?
C33A C32A C31A 116.6(3) . . ?
C34 C33 C32 120.2(4) . . ?
C34 C33 H32 119.9 . . ?
C32 C33 H32 119.9 . . ?
C34A C33A C32A 119.9(4) . . ?
C34A C33A H32A 120.1 . . ?
C32A C33A H32A 120.1 . . ?
C33 C34 O1 116.8(3) . . ?
C33 C34 C29 124.4(4) . . ?
O1 C34 C29 118.8(3) . . ?
C33A C34A O1A 115.9(3) . . ?
C33A C34A C29A 123.9(3) . . ?
O1A C34A C29A 120.2(3) . . ?
O2 C26 O1 117.5(3) . . ?
O2 C26 C27 124.4(4) . . ?
O1 C26 C27 118.1(3) . . ?
O2A C26A O1A 116.7(3) . . ?
O2A C26A C27A 125.2(3) . . ?
O1A C26A C27A 118.1(3) . . ?
N2 C35 C36 113.0(5) . . ?
N2 C35 H35A 109.0 . . ?
C36 C35 H35A 109.0 . . ?
N2 C35 H35B 109.0 . . ?
C36 C35 H35B 109.0 . . ?
H35A C35 H35B 107.8 . . ?
N2A C35A C36A 113.2(4) . . ?
N2A C35A H35C 108.9 . . ?
C36A C35A H35C 108.9 . . ?
N2A C35A H35D 108.9 . . ?
C36A C35A H35D 108.9 . . ?
H35C C35A H35D 107.7 . . ?
C35 C36 H36A 109.5 . . ?
C35 C36 H36B 109.5 . . ?
H36A C36 H36B 109.5 . . ?
C35 C36 H36C 109.5 . . ?
H36A C36 H36C 109.5 . . ?
H36B C36 H36C 109.5 . . ?
C35A C36A H36D 109.5 . . ?
C35A C36A H36E 109.5 . . ?
H36D C36A H36E 109.5 . . ?
C35A C36A H36F 109.5 . . ?
H36D C36A H36F 109.5 . . ?
H36E C36A H36F 109.5 . . ?
C38A C37A N2A 112.4(5) . . ?
C38A C37A H37C 109.1 . . ?
N2A C37A H37C 109.1 . . ?
C38A C37A H37D 109.1 . . ?
N2A C37A H37D 109.1 . . ?
H37C C37A H37D 107.8 . . ?
C37A C38A H38D 109.5 . . ?
C37A C38A H38E 109.5 . . ?
H38D C38A H38E 109.5 . . ?
C37A C38A H38F 109.5 . . ?
H38D C38A H38F 109.5 . . ?
H38E C38A H38F 109.5 . . ?
C25 N1 C27 126.1(4) . . ?
C25 N1 H1B 117.0 . . ?
C27 N1 H1B 117.0 . . ?
C25A N1A C27A 127.6(4) . . ?
C25A N1A H1A1 116.2 . . ?
C27A N1A H1A1 116.2 . . ?
C32 N2 C37 121.5(4) . . ?
C32 N2 C35 122.9(4) . . ?
C37 N2 C35 115.6(4) . . ?
C32A N2A C35A 122.3(3) . . ?
C32A N2A C37A 122.6(4) . . ?
C35A N2A C37A 115.1(3) . . ?

loop_
_geom_bond_atom_site_label_1
_geom_bond_atom_site_label_2
_geom_bond_distance
_geom_bond_site_symmetry_2
_geom_bond_publ_flag
C1 C2 1.524(5) . ?
C1 C10 1.537(5) . ?
C1 H1A 0.9700 . ?
C1 H1AB 0.9700 . ?
O22 C22 1.188(5) . ?
C1A C10A 1.535(6) . ?
C1A C2A 1.545(6) . ?
C1A H1AA 0.9700 . ?
C1A H1AC 0.9700 . ?
O22A C22A 1.186(6) . ?
C2 C3 1.511(5) . ?
C2 H2A 0.9700 . ?
C2 H2AB 0.9700 . ?
O25 C25 1.214(5) . ?
C2A C3A 1.497(8) . ?
C2A H2AA 0.9700 . ?
C2A H2AC 0.9700 . ?
O25A C25A 1.219(5) . ?
C30 C31 1.365(6) . ?
C30 C29 1.404(6) . ?
C30 H29 0.9300 . ?
C3 O3 1.470(4) . ?
C3 C4 1.518(5) . ?
C3 H3 0.9800 . ?
O3 C22 1.317(5) . ?
C3A O3A 1.467(6) . ?
C3A C4A 1.514(8) . ?
C3A H3A 0.9800 . ?
O3A C22A 1.310(6) . ?
C38 C37 1.474(11) . ?
C38 H38A 0.9600 . ?
C38 H38B 0.9600 . ?
C38 H38C 0.9600 . ?
C37 N2 1.455(6) . ?
C37 H37A 0.9700 . ?
C37 H37B 0.9700 . ?
C4 C5 1.533(5) . ?
C4 H4A 0.9700 . ?
C4 H4AB 0.9700 . ?
O2 C26 1.219(5) . ?
C4A C5A 1.522(7) . ?
C4A H4AA 0.9700 . ?
C4A H4AC 0.9700 . ?
O2A C26A 1.213(5) . ?
C5 C6 1.521(5) . ?
C5 C10 1.546(5) . ?
C5 H5 0.9800 . ?
O1 C26 1.366(5) . ?
O1 C34 1.387(4) . ?
C5A C6A 1.523(7) . ?
C5A C10A 1.537(6) . ?
C5A H5A 0.9800 . ?
O1A C26A 1.374(4) . ?
O1A C34A 1.385(4) . ?
C6 C7 1.520(5) . ?
C6 H6A 0.9700 . ?
C6 H6AB 0.9700 . ?
C6A C7A 1.509(8) . ?
C6A H6AA 0.9700 . ?
C6A H6AC 0.9700 . ?
C7 C8 1.530(5) . ?
C7 H7A 0.9700 . ?
C7 H7AB 0.9700 . ?
C7A C8A 1.538(7) . ?
C7A H7AA 0.9700 . ?
C7A H7AC 0.9700 . ?
C8 C14 1.519(5) . ?
C8 C9 1.546(5) . ?
C8 H8 0.9800 . ?
C8A C14A 1.504(7) . ?
C8A C9A 1.537(6) . ?
C8A H8A 0.9800 . ?
C9 C11 1.535(5) . ?
C9 C10 1.550(5) . ?
C9 H9 0.9800 . ?
C9A C11A 1.531(6) . ?
C9A C10A 1.548(6) . ?
C9A H9A 0.9800 . ?
C10 C19 1.547(6) . ?
C10A C19A 1.543(6) . ?
C19 H19A 0.9600 . ?
C19 H19B 0.9600 . ?
C19 H19C 0.9600 . ?
C18 C13 1.532(6) . ?
C18 H18A 0.9600 . ?
C18 H18B 0.9600 . ?
C18 H18C 0.9600 . ?
C17 C20 1.516(6) . ?
C17 C16 1.548(6) . ?
C17 C13 1.553(5) . ?
C17 H17 0.9800 . ?
C16 C15 1.538(6) . ?
C16 H16A 0.9700 . ?
C16 H16B 0.9700 . ?
C15 C14 1.536(5) . ?
C15 H15A 0.9700 . ?
C15 H15B 0.9700 . ?
C14 C13 1.545(5) . ?
C14 H14 0.9800 . ?
C13 C12 1.523(5) . ?
C12 C11 1.536(6) . ?
C12 H12A 0.9700 . ?
C12 H12B 0.9700 . ?
C11 H11A 0.9700 . ?
C11 H11B 0.9700 . ?
C19A H19D 0.9600 . ?
C19A H19E 0.9600 . ?
C19A H19F 0.9600 . ?
C18A C13A 1.535(6) . ?
C18A H18D 0.9600 . ?
C18A H18E 0.9600 . ?
C18A H18F 0.9600 . ?
C17A C16A 1.523(9) . ?
C17A C20A 1.544(8) . ?
C17A C13A 1.571(6) . ?
C17A H17A 0.9800 . ?
C16A C15A 1.542(9) . ?
C16A H16C 0.9700 . ?
C16A H16D 0.9700 . ?
C15A C14A 1.553(7) . ?
C15A H15C 0.9700 . ?
C15A H15D 0.9700 . ?
C14A C13A 1.532(7) . ?
C14A H14A 0.9800 . ?
C13A C12A 1.516(6) . ?
C12A C11A 1.532(6) . ?
C12A H12C 0.9700 . ?
C12A H12D 0.9700 . ?
C11A H11C 0.9700 . ?
C11A H11D 0.9700 . ?
C20 O20 1.200(5) . ?
C20 C21 1.480(7) . ?
C20A O20A 1.206(7) . ?
C20A C21A 1.468(10) . ?
C21 H21A 0.9600 . ?
C21 H21B 0.9600 . ?
C21 H21C 0.9600 . ?
C21A H21D 0.9600 . ?
C21A H21E 0.9600 . ?
C21A H21F 0.9600 . ?
C22 C23 1.488(6) . ?
C22A C23A 1.495(6) . ?
C23 C24 1.458(6) . ?
C23 H23A 0.9700 . ?
C23 H23B 0.9700 . ?
C23A C24A 1.419(6) . ?
C23A H23C 0.9700 . ?
C23A H23D 0.9700 . ?
C24 C25 1.501(6) . ?
C24 H24A 0.9700 . ?
C24 H24B 0.9700 . ?
C24A C25A 1.497(6) . ?
C24A H24C 0.9700 . ?
C24A H24D 0.9700 . ?
C25 N1 1.343(5) . ?
C25A N1A 1.360(5) . ?
C27 C28 1.348(5) . ?
C27 N1 1.414(5) . ?
C27 C26 1.444(5) . ?
C27A C28A 1.349(5) . ?
C27A N1A 1.403(5) . ?
C27A C26A 1.444(5) . ?
C28 C29 1.414(5) . ?
C28 H27 0.9300 . ?
C28A C29A 1.433(5) . ?
C28A H27A 0.9300 . ?
C29A C34A 1.385(5) . ?
C29A C30A 1.397(6) . ?
C29 C34 1.390(5) . ?
C30A C31A 1.362(6) . ?
C30A H29A 0.9300 . ?
C31 C32 1.419(6) . ?
C31 H30 0.9300 . ?
C31A C32A 1.412(6) . ?
C31A H30A 0.9300 . ?
C32 N2 1.360(5) . ?
C32 C33 1.405(6) . ?
C32A N2A 1.375(5) . ?
C32A C33A 1.396(5) . ?
C33 C34 1.369(5) . ?
C33 H32 0.9300 . ?
C33A C34A 1.385(5) . ?
C33A H32A 0.9300 . ?
C35 N2 1.461(6) . ?
C35 C36 1.478(9) . ?
C35 H35A 0.9700 . ?
C35 H35B 0.9700 . ?
C35A N2A 1.435(5) . ?
C35A C36A 1.508(8) . ?
C35A H35C 0.9700 . ?
C35A H35D 0.9700 . ?
C36 H36A 0.9600 . ?
C36 H36B 0.9600 . ?
C36 H36C 0.9600 . ?
C36A H36D 0.9600 . ?
C36A H36E 0.9600 . ?
C36A H36F 0.9600 . ?
C37A C38A 1.458(9) . ?
C37A N2A 1.468(6) . ?
C37A H37C 0.9700 . ?
C37A H37D 0.9700 . ?
C38A H38D 0.9600 . ?
C38A H38E 0.9600 . ?
C38A H38F 0.9600 . ?
N1 H1B 0.8600 . ?
N1A H1A1 0.8600 . ?

loop_
_geom_hbond_atom_site_label_D
_geom_hbond_atom_site_label_H
_geom_hbond_atom_site_label_A
_geom_hbond_distance_DH
_geom_hbond_distance_HA
_geom_hbond_distance_DA
_geom_hbond_angle_DHA
_geom_hbond_site_symmetry_A
_geom_hbond_publ_flag
C38 H38C O20 0.96 2.64 3.307(8) 127.1 1_754 yes
C4 H4A O22 0.97 2.64 3.134(5) 111.6 . yes
C24 H24B O22A 0.97 2.63 3.259(6) 122.7 . yes
C35A H35D O20A 0.97 2.44 3.394(7) 168.2 1_356 yes
C38A H38D O20 0.96 2.55 3.328(8) 138.3 2_446 yes
N1 H1B O22A 0.86 2.33 3.129(5) 153.9 . yes
N1A H1A1 O22 0.86 2.29 3.110(5) 158.4 . yes

loop_
_geom_torsion_atom_site_label_1
_geom_torsion_atom_site_label_2
_geom_torsion_atom_site_label_3
_geom_torsion_atom_site_label_4
_geom_torsion
_geom_torsion_site_symmetry_1
_geom_torsion_site_symmetry_2
_geom_torsion_site_symmetry_3
_geom_torsion_site_symmetry_4
_geom_torsion_publ_flag
C10 C1 C2 C3 -52.4(5) . . . . ?
C10A C1A C2A C3A -54.4(6) . . . . ?
C1 C2 C3 O3 174.3(3) . . . . ?
C1 C2 C3 C4 51.4(5) . . . . ?
C2 C3 O3 C22 167.2(4) . . . . ?
C4 C3 O3 C22 -71.4(5) . . . . ?
C1A C2A C3A O3A 174.5(4) . . . . ?
C1A C2A C3A C4A 53.6(6) . . . . ?
C2A C3A O3A C22A 140.0(5) . . . . ?
C4A C3A O3A C22A -97.1(6) . . . . ?
O3 C3 C4 C5 -170.9(3) . . . . ?
C2 C3 C4 C5 -55.2(4) . . . . ?
O3A C3A C4A C5A -175.6(4) . . . . ?
C2A C3A C4A C5A -55.4(6) . . . . ?
C3 C4 C5 C6 -169.8(3) . . . . ?
C3 C4 C5 C10 61.0(4) . . . . ?
C3A C4A C5A C6A -173.0(5) . . . . ?
C3A C4A C5A C10A 57.6(5) . . . . ?
C4 C5 C6 C7 175.3(3) . . . . ?
C10 C5 C6 C7 -55.7(4) . . . . ?
C4A C5A C6A C7A 173.6(5) . . . . ?
C10A C5A C6A C7A -56.5(6) . . . . ?
C5 C6 C7 C8 55.2(5) . . . . ?
C5A C6A C7A C8A 54.3(6) . . . . ?
C6 C7 C8 C14 -175.0(3) . . . . ?
C6 C7 C8 C9 -53.7(4) . . . . ?
C6A C7A C8A C14A -175.5(4) . . . . ?
C6A C7A C8A C9A -53.4(6) . . . . ?
C14 C8 C9 C11 -53.9(4) . . . . ?
C7 C8 C9 C11 -177.8(3) . . . . ?
C14 C8 C9 C10 177.5(3) . . . . ?
C7 C8 C9 C10 53.5(4) . . . . ?
C14A C8A C9A C11A -51.3(5) . . . . ?
C7A C8A C9A C11A -174.9(4) . . . . ?
C14A C8A C9A C10A 179.3(3) . . . . ?
C7A C8A C9A C10A 55.7(5) . . . . ?
C2 C1 C10 C5 54.4(4) . . . . ?
C2 C1 C10 C19 -66.2(4) . . . . ?
C2 C1 C10 C9 172.1(3) . . . . ?
C6 C5 C10 C1 171.6(3) . . . . ?
C4 C5 C10 C1 -59.2(4) . . . . ?
C6 C5 C10 C19 -68.8(4) . . . . ?
C4 C5 C10 C19 60.4(4) . . . . ?
C6 C5 C10 C9 53.9(4) . . . . ?
C4 C5 C10 C9 -176.9(3) . . . . ?
C11 C9 C10 C1 63.5(4) . . . . ?
C8 C9 C10 C1 -168.8(3) . . . . ?
C11 C9 C10 C5 179.3(3) . . . . ?
C8 C9 C10 C5 -53.0(4) . . . . ?
C11 C9 C10 C19 -57.6(4) . . . . ?
C8 C9 C10 C19 70.1(4) . . . . ?
C2A C1A C10A C5A 54.0(5) . . . . ?
C2A C1A C10A C19A -67.2(5) . . . . ?
C2A C1A C10A C9A 171.4(4) . . . . ?
C4A C5A C10A C1A -55.9(5) . . . . ?
C6A C5A C10A C1A 174.7(4) . . . . ?
C4A C5A C10A C19A 63.4(5) . . . . ?
C6A C5A C10A C19A -66.0(5) . . . . ?
C4A C5A C10A C9A -175.2(4) . . . . ?
C6A C5A C10A C9A 55.4(5) . . . . ?
C11A C9A C10A C1A 58.9(5) . . . . ?
C8A C9A C10A C1A -172.7(4) . . . . ?
C11A C9A C10A C5A 175.8(3) . . . . ?
C8A C9A C10A C5A -55.9(4) . . . . ?
C11A C9A C10A C19A -61.8(5) . . . . ?
C8A C9A C10A C19A 66.5(5) . . . . ?
C20 C17 C16 C15 140.2(4) . . . . ?
C13 C17 C16 C15 14.1(5) . . . . ?
C17 C16 C15 C14 14.9(5) . . . . ?
C7 C8 C14 C15 -55.6(5) . . . . ?
C9 C8 C14 C15 -178.3(3) . . . . ?
C7 C8 C14 C13 -178.7(3) . . . . ?
C9 C8 C14 C13 58.7(4) . . . . ?
C16 C15 C14 C8 -166.9(4) . . . . ?
C16 C15 C14 C13 -38.4(4) . . . . ?
C8 C14 C13 C12 -59.6(4) . . . . ?
C15 C14 C13 C12 168.4(3) . . . . ?
C8 C14 C13 C18 62.5(4) . . . . ?
C15 C14 C13 C18 -69.5(4) . . . . ?
C8 C14 C13 C17 179.0(3) . . . . ?
C15 C14 C13 C17 46.9(4) . . . . ?
C20 C17 C13 C12 81.4(5) . . . . ?
C16 C17 C13 C12 -152.6(4) . . . . ?
C20 C17 C13 C18 -44.9(5) . . . . ?
C16 C17 C13 C18 81.1(4) . . . . ?
C20 C17 C13 C14 -163.0(3) . . . . ?
C16 C17 C13 C14 -37.1(4) . . . . ?
C18 C13 C12 C11 -67.4(4) . . . . ?
C14 C13 C12 C11 55.4(5) . . . . ?
C17 C13 C12 C11 167.0(4) . . . . ?
C8 C9 C11 C12 54.2(5) . . . . ?
C10 C9 C11 C12 -176.9(3) . . . . ?
C13 C12 C11 C9 -55.7(5) . . . . ?
C20A C17A C16A C15A 150.9(5) . . . . ?
C13A C17A C16A C15A 23.1(6) . . . . ?
C17A C16A C15A C14A 5.1(7) . . . . ?
C9A C8A C14A C13A 58.3(5) . . . . ?
C7A C8A C14A C13A -179.1(4) . . . . ?
C9A C8A C14A C15A -178.0(4) . . . . ?
C7A C8A C14A C15A -55.3(6) . . . . ?
C16A C15A C14A C8A -161.3(5) . . . . ?
C16A C15A C14A C13A -32.2(6) . . . . ?
C8A C14A C13A C12A -60.2(5) . . . . ?
C15A C14A C13A C12A 167.3(4) . . . . ?
C8A C14A C13A C18A 61.6(5) . . . . ?
C15A C14A C13A C18A -70.9(5) . . . . ?
C8A C14A C13A C17A 178.1(4) . . . . ?
C15A C14A C13A C17A 45.6(5) . . . . ?
C16A C17A C13A C12A -157.6(5) . . . . ?
C20A C17A C13A C12A 74.8(6) . . . . ?
C16A C17A C13A C14A -42.5(5) . . . . ?
C20A C17A C13A C14A -170.1(5) . . . . ?
C16A C17A C13A C18A 76.7(5) . . . . ?
C20A C17A C13A C18A -51.0(7) . . . . ?
C14A C13A C12A C11A 55.4(5) . . . . ?
C18A C13A C12A C11A -68.3(5) . . . . ?
C17A C13A C12A C11A 166.2(4) . . . . ?
C8A C9A C11A C12A 50.8(5) . . . . ?
C10A C9A C11A C12A -180.0(3) . . . . ?
C13A C12A C11A C9A -53.9(5) . . . . ?
C16 C17 C20 O20 -9.0(7) . . . . ?
C13 C17 C20 O20 111.4(5) . . . . ?
C16 C17 C20 C21 169.5(4) . . . . ?
C13 C17 C20 C21 -70.1(5) . . . . ?
C16A C17A C20A O20A -14.1(9) . . . . ?
C13A C17A C20A O20A 107.5(7) . . . . ?
C16A C17A C20A C21A 168.0(6) . . . . ?
C13A C17A C20A C21A -70.4(7) . . . . ?
C3 O3 C22 O22 9.9(6) . . . . ?
C3 O3 C22 C23 -166.4(4) . . . . ?
C3A O3A C22A O22A 0.4(9) . . . . ?
C3A O3A C22A C23A -179.2(5) . . . . ?
O22 C22 C23 C24 27.4(7) . . . . ?
O3 C22 C23 C24 -156.3(4) . . . . ?
O22A C22A C23A C24A -28.5(10) . . . . ?
O3A C22A C23A C24A 151.1(6) . . . . ?
C22 C23 C24 C25 176.5(4) . . . . ?
C22A C23A C24A C25A 178.8(5) . . . . ?
C23 C24 C25 O25 -4.1(7) . . . . ?
C23 C24 C25 N1 176.5(4) . . . . ?
C23A C24A C25A O25A -13.9(9) . . . . ?
C23A C24A C25A N1A 166.6(6) . . . . ?
N1 C27 C28 C29 -179.5(4) . . . . ?
C26 C27 C28 C29 -0.8(6) . . . . ?
N1A C27A C28A C29A 178.0(4) . . . . ?
C26A C27A C28A C29A -0.4(6) . . . . ?
C27A C28A C29A C34A 2.0(6) . . . . ?
C27A C28A C29A C30A -175.4(5) . . . . ?
C31 C30 C29 C34 1.6(7) . . . . ?
C31 C30 C29 C28 -179.3(5) . . . . ?
C27 C28 C29 C34 -1.0(6) . . . . ?
C27 C28 C29 C30 -180.0(4) . . . . ?
C34A C29A C30A C31A 2.4(7) . . . . ?
C28A C29A C30A C31A 179.9(5) . . . . ?
C29 C30 C31 C32 -1.2(9) . . . . ?
C29A C30A C31A C32A -0.1(8) . . . . ?
C30 C31 C32 N2 179.8(5) . . . . ?
C30 C31 C32 C33 -0.5(8) . . . . ?
C30A C31A C32A N2A 178.1(5) . . . . ?
C30A C31A C32A C33A -1.4(7) . . . . ?
N2 C32 C33 C34 -178.6(4) . . . . ?
C31 C32 C33 C34 1.7(7) . . . . ?
N2A C32A C33A C34A -178.9(4) . . . . ?
C31A C32A C33A C34A 0.6(6) . . . . ?
C32 C33 C34 O1 178.6(4) . . . . ?
C32 C33 C34 C29 -1.3(7) . . . . ?
C26 O1 C34 C33 -178.4(4) . . . . ?
C26 O1 C34 C29 1.5(6) . . . . ?
C30 C29 C34 C33 -0.3(6) . . . . ?
C28 C29 C34 C33 -179.5(4) . . . . ?
C30 C29 C34 O1 179.7(4) . . . . ?
C28 C29 C34 O1 0.6(6) . . . . ?
C32A C33A C34A O1A -178.6(4) . . . . ?
C32A C33A C34A C29A 1.9(6) . . . . ?
C26A O1A C34A C33A 177.6(3) . . . . ?
C26A O1A C34A C29A -2.8(5) . . . . ?
C30A C29A C34A C33A -3.2(6) . . . . ?
C28A C29A C34A C33A 179.1(4) . . . . ?
C30A C29A C34A O1A 177.2(4) . . . . ?
C28A C29A C34A O1A -0.5(6) . . . . ?
C34 O1 C26 O2 176.6(4) . . . . ?
C34 O1 C26 C27 -3.2(6) . . . . ?
C28 C27 C26 O2 -177.0(4) . . . . ?
N1 C27 C26 O2 1.8(6) . . . . ?
C28 C27 C26 O1 2.8(6) . . . . ?
N1 C27 C26 O1 -178.3(4) . . . . ?
C34A O1A C26A O2A -175.0(4) . . . . ?
C34A O1A C26A C27A 4.4(5) . . . . ?
C28A C27A C26A O2A 176.6(4) . . . . ?
N1A C27A C26A O2A -2.0(6) . . . . ?
C28A C27A C26A O1A -2.8(6) . . . . ?
N1A C27A C26A O1A 178.6(3) . . . . ?
O25 C25 N1 C27 0.6(7) . . . . ?
C24 C25 N1 C27 -180.0(4) . . . . ?
C28 C27 N1 C25 12.2(7) . . . . ?
C26 C27 N1 C25 -166.5(4) . . . . ?
O25A C25A N1A C27A 5.1(8) . . . . ?
C24A C25A N1A C27A -175.4(4) . . . . ?
C28A C27A N1A C25A -12.1(7) . . . . ?
C26A C27A N1A C25A 166.4(4) . . . . ?
C33 C32 N2 C37 -178.6(5) . . . . ?
C31 C32 N2 C37 1.1(8) . . . . ?
C33 C32 N2 C35 2.9(8) . . . . ?
C31 C32 N2 C35 -177.4(5) . . . . ?
C38 C37 N2 C32 -80.7(7) . . . . ?
C38 C37 N2 C35 98.0(6) . . . . ?
C36 C35 N2 C32 -92.8(6) . . . . ?
C36 C35 N2 C37 88.6(7) . . . . ?
C33A C32A N2A C35A -3.1(7) . . . . ?
C31A C32A N2A C35A 177.4(4) . . . . ?
C33A C32A N2A C37A 173.5(4) . . . . ?
C31A C32A N2A C37A -6.0(7) . . . . ?
C36A C35A N2A C32A 88.6(5) . . . . ?
C36A C35A N2A C37A -88.2(5) . . . . ?
C38A C37A N2A C32A 90.4(6) . . . . ?
C38A C37A N2A C35A -92.8(6) . . . . ?
